data_2237667
loop_
_publ_author_name
'Santos, Laura L.'
'Paneque, Margarita'
'Mereiter, Kurt'

_publ_section_title
;
 Chlorido[1-(2-oxidophenyl)ethylidene][tris(3,5-dimethylpyrazol-1-yl)hydroborato]iridium(III)
 chloroform monosolvate
;
_journal_coeditor_code LH5594
_journal_issue 4
_journal_name_full 'Acta Crystallographica Section E'
_journal_page_first m224
_journal_page_last m225
_journal_paper_doi 10.1107/S1600536813007344
_journal_volume 69
_journal_year 2013
_chemical_formula_iupac '[Ir (C15 H22 B N6) (C8 H7 O) Cl], C H Cl3'
_chemical_formula_moiety 'C23 H29 B Cl Ir N6 O, C H Cl3'
_chemical_formula_sum 'C24 H30 B Cl4 Ir N6 O'
_chemical_formula_weight 763.35
_chemical_name_common '822 [Ir(Tp^Me2^)(=C(Me)-Ph-O-)Cl].CHCl~3~'
_chemical_name_systematic
'Chlorido[1-(2-oxidophenyl)ethylidene][tris(3,5-dimethylpyrazol-1-yl)hydroborato]iridium(III) chloroform monosolvate'
_space_group_IT_number 14
_symmetry_cell_setting monoclinic
_symmetry_space_group_name_Hall '-P 2ybc'
_symmetry_space_group_name_H-M 'P 1 21/c 1'
_atom_sites_solution_hydrogens geom
_atom_sites_solution_primary direct
_atom_sites_solution_secondary difmap
_audit_creation_method SHELXL-97
_cell_angle_alpha 90.00
_cell_angle_beta 91.956(2)
_cell_angle_gamma 90.00
_cell_formula_units_Z 4
_cell_length_a 10.1271(4)
_cell_length_b 19.1711(8)
_cell_length_c 14.3154(6)
_cell_measurement_reflns_used 8986
_cell_measurement_temperature 173(2)
_cell_measurement_theta_max 30.0
_cell_measurement_theta_min 2.3
_cell_volume 2777.7(2)
_computing_cell_refinement 'SAINT (Bruker, 2003)'
_computing_data_collection 'SMART (Bruker, 2003)'
_computing_data_reduction 'SAINT (Bruker, 2003)'
_computing_molecular_graphics
;
Mercury (Macrae <i>et al.</i>, 2006)
;
_computing_publication_material
;
PLATON (Spek, 2009) and publCIF (Westrip, 2010)
;
_computing_structure_refinement 'SHELXL97 (Sheldrick, 2008)'
_computing_structure_solution 'SHELXS97 (Sheldrick, 2008)'
_diffrn_ambient_temperature 173(2)
_diffrn_measured_fraction_theta_full 0.993
_diffrn_measured_fraction_theta_max 0.993
_diffrn_measurement_device_type 'Bruker SMART APEX CCD'
_diffrn_measurement_method '\w and \f scans'
_diffrn_radiation_monochromator graphite
_diffrn_radiation_source 'fine-focus sealed tube'
_diffrn_radiation_type MoK\a
_diffrn_radiation_wavelength 0.71073
_diffrn_reflns_av_R_equivalents 0.0371
_diffrn_reflns_av_sigmaI/netI 0.0243
_diffrn_reflns_limit_h_max 14
_diffrn_reflns_limit_h_min -14
_diffrn_reflns_limit_k_max 26
_diffrn_reflns_limit_k_min -26
_diffrn_reflns_limit_l_max 20
_diffrn_reflns_limit_l_min -20
_diffrn_reflns_number 52411
_diffrn_reflns_theta_full 30.00
_diffrn_reflns_theta_max 30.00
_diffrn_reflns_theta_min 2.56
_exptl_absorpt_coefficient_mu 5.222
_exptl_absorpt_correction_T_max 0.593
_exptl_absorpt_correction_T_min 0.343
_exptl_absorpt_correction_type multi-scan
_exptl_absorpt_process_details '(SADABS; Bruker, 2003)'
_exptl_crystal_colour 'dark green'
_exptl_crystal_density_diffrn 1.825
_exptl_crystal_density_method 'not measured'
_exptl_crystal_description irregular
_exptl_crystal_F_000 1496
_exptl_crystal_size_max 0.32
_exptl_crystal_size_mid 0.15
_exptl_crystal_size_min 0.10
_refine_diff_density_max 1.29
_refine_diff_density_min -1.43
_refine_ls_extinction_method none
_refine_ls_goodness_of_fit_ref 1.017
_refine_ls_hydrogen_treatment constr
_refine_ls_matrix_type full
_refine_ls_number_parameters 341
_refine_ls_number_reflns 8053
_refine_ls_number_restraints 0
_refine_ls_restrained_S_all 1.017
_refine_ls_R_factor_all 0.0342
_refine_ls_R_factor_gt 0.0276
_refine_ls_shift/su_max 0.001
_refine_ls_shift/su_mean 0.000
_refine_ls_structure_factor_coef Fsqd
_refine_ls_weighting_details 'calc w=1/[\s^2^(Fo^2^)+(0.038P)^2^+4.5744P] where P=(Fo^2^+2Fc^2^)/3'
_refine_ls_weighting_scheme calc
_refine_ls_wR_factor_gt 0.0678
_refine_ls_wR_factor_ref 0.0709
_reflns_number_gt 6999
_reflns_number_total 8053
_reflns_threshold_expression I>2sigma(I)
_cod_data_source_file lh5594.cif
_cod_data_source_block I
_cod_original_sg_symbol_H-M 'P 21/c'
_cod_database_code 2237667
_cod_database_fobs_code 2237667

loop_
_symmetry_equiv_pos_as_xyz
'x, y, z'
'-x, y+1/2, -z+1/2'
'-x, -y, -z'
'x, -y-1/2, z-1/2'

loop_
_atom_site_type_symbol
_atom_site_label
_atom_site_fract_x
_atom_site_fract_y
_atom_site_fract_z
_atom_site_U_iso_or_equiv
_atom_site_adp_type
_atom_site_calc_flag
_atom_site_refinement_flags
_atom_site_occupancy
_atom_site_symmetry_multiplicity
Ir Ir1 0.436291(10) 0.157920(6) 0.682819(7) 0.01911(4) Uani d . 1 1
Cl Cl1 0.23334(8) 0.20336(4) 0.62640(6) 0.02847(15) Uani d . 1 1
B B1 0.6944(4) 0.16488(19) 0.5669(3) 0.0262(7) Uani d . 1 1
H H0B 0.7782 0.1680 0.5322 0.031 Uiso calc R 1 1
N N1 0.6159(3) 0.11309(14) 0.71808(18) 0.0227(5) Uani d . 1 1
N N2 0.7168(3) 0.12094(14) 0.65687(19) 0.0247(5) Uani d . 1 1
N N3 0.5334(3) 0.24641(14) 0.64204(18) 0.0234(5) Uani d . 1 1
N N4 0.6481(3) 0.23785(15) 0.59388(19) 0.0257(5) Uani d . 1 1
N N5 0.4663(3) 0.11764(14) 0.54460(18) 0.0225(5) Uani d . 1 1
N N6 0.5867(3) 0.12870(14) 0.50605(18) 0.0236(5) Uani d . 1 1
O O1 0.3316(2) 0.07061(11) 0.72065(14) 0.0216(4) Uani d . 1 1
C C1 0.5825(4) 0.0473(2) 0.8677(3) 0.0357(8) Uani d . 1 1
H H1A 0.5529 0.0884 0.9018 0.054 Uiso calc R 1 1
H H1B 0.6378 0.0181 0.9095 0.054 Uiso calc R 1 1
H H1C 0.5055 0.0205 0.8451 0.054 Uiso calc R 1 1
C C2 0.6607(3) 0.06994(17) 0.7866(2) 0.0267(6) Uani d . 1 1
C C3 0.7896(3) 0.05026(19) 0.7680(3) 0.0323(7) Uani d . 1 1
H H3 0.8448 0.0201 0.8048 0.039 Uiso calc R 1 1
C C4 0.8217(3) 0.08277(18) 0.6863(2) 0.0281(7) Uani d . 1 1
C C5 0.9489(3) 0.0795(2) 0.6354(3) 0.0380(8) Uani d . 1 1
H H5A 0.9295 0.0740 0.5683 0.057 Uiso calc R 1 1
H H5B 1.0014 0.0397 0.6583 0.057 Uiso calc R 1 1
H H5C 0.9989 0.1227 0.6464 0.057 Uiso calc R 1 1
C C6 0.3925(4) 0.34615(18) 0.6934(3) 0.0340(7) Uani d . 1 1
H H6A 0.3425 0.3095 0.7241 0.051 Uiso calc R 1 1
H H6B 0.3359 0.3689 0.6456 0.051 Uiso calc R 1 1
H H6C 0.4224 0.3807 0.7399 0.051 Uiso calc R 1 1
C C7 0.5096(4) 0.31472(17) 0.6486(2) 0.0277(6) Uani d . 1 1
C C8 0.6101(4) 0.35093(18) 0.6050(3) 0.0337(8) Uani d . 1 1
H H8 0.6178 0.4001 0.5992 0.040 Uiso calc R 1 1
C C9 0.6957(4) 0.30165(18) 0.5719(2) 0.0308(7) Uani d . 1 1
C C10 0.8185(4) 0.3117(2) 0.5176(3) 0.0454(10) Uani d . 1 1
H H10A 0.8053 0.2917 0.4550 0.068 Uiso calc R 1 1
H H10B 0.8929 0.2884 0.5501 0.068 Uiso calc R 1 1
H H10C 0.8374 0.3617 0.5124 0.068 Uiso calc R 1 1
C C11 0.2581(3) 0.05407(19) 0.5004(3) 0.0308(7) Uani d . 1 1
H H11A 0.2475 0.0463 0.5674 0.046 Uiso calc R 1 1
H H11B 0.2415 0.0104 0.4664 0.046 Uiso calc R 1 1
H H11C 0.1952 0.0897 0.4781 0.046 Uiso calc R 1 1
C C12 0.3956(3) 0.07824(16) 0.4843(2) 0.0232(6) Uani d . 1 1
C C13 0.4714(4) 0.06377(17) 0.4063(2) 0.0280(6) Uani d . 1 1
H H13 0.4455 0.0369 0.3530 0.034 Uiso calc R 1 1
C C14 0.5906(3) 0.09640(17) 0.4225(2) 0.0263(6) Uani d . 1 1
C C15 0.7068(4) 0.1003(2) 0.3615(3) 0.0387(9) Uani d . 1 1
H H15A 0.7034 0.0615 0.3169 0.058 Uiso calc R 1 1
H H15B 0.7884 0.0973 0.4001 0.058 Uiso calc R 1 1
H H15C 0.7049 0.1446 0.3274 0.058 Uiso calc R 1 1
C C16 0.2741(3) 0.08151(19) 0.7994(2) 0.0280(6) Uani d . 1 1
C C17 0.1875(4) 0.0306(2) 0.8350(3) 0.0377(8) Uani d . 1 1
H H17 0.1654 -0.0100 0.7999 0.045 Uiso calc R 1 1
C C18 0.1364(4) 0.0413(3) 0.9210(3) 0.0500(11) Uani d . 1 1
H H18 0.0767 0.0077 0.9443 0.060 Uiso calc R 1 1
C C19 0.1686(4) 0.1001(3) 0.9767(3) 0.0493(11) Uani d . 1 1
H H19 0.1324 0.1054 1.0366 0.059 Uiso calc R 1 1
C C20 0.2535(4) 0.1500(2) 0.9430(3) 0.0384(8) Uani d . 1 1
H H20 0.2762 0.1896 0.9799 0.046 Uiso calc R 1 1
C C21 0.3070(3) 0.14175(19) 0.8528(2) 0.0282(7) Uani d . 1 1
C C22 0.4044(3) 0.18475(18) 0.8105(2) 0.0263(6) Uani d . 1 1
C C23 0.4790(4) 0.2367(2) 0.8696(3) 0.0356(8) Uani d . 1 1
H H23A 0.4192 0.2741 0.8877 0.053 Uiso calc R 1 1
H H23B 0.5510 0.2563 0.8340 0.053 Uiso calc R 1 1
H H23C 0.5156 0.2136 0.9258 0.053 Uiso calc R 1 1
C C24 0.0420(5) 0.2910(2) 0.7869(4) 0.0508(11) Uani d . 1 1
H H24 0.1171 0.2666 0.7573 0.061 Uiso calc R 1 1
Cl Cl2 -0.10099(13) 0.24331(7) 0.76482(9) 0.0592(3) Uani d . 1 1
Cl Cl3 0.07774(17) 0.29868(9) 0.90450(11) 0.0756(4) Uani d . 1 1
Cl Cl4 0.02838(17) 0.37582(8) 0.73962(13) 0.0804(5) Uani d . 1 1

loop_
_atom_site_aniso_label
_atom_site_aniso_U_11
_atom_site_aniso_U_22
_atom_site_aniso_U_33
_atom_site_aniso_U_12
_atom_site_aniso_U_13
_atom_site_aniso_U_23
Ir1 0.01915(6) 0.01930(6) 0.01887(6) -0.00133(4) 0.00052(4) -0.00196(4)
Cl1 0.0237(3) 0.0308(4) 0.0307(4) 0.0028(3) -0.0012(3) -0.0030(3)
B1 0.0226(16) 0.0281(18) 0.0280(17) -0.0040(13) 0.0031(13) 0.0005(14)
N1 0.0205(12) 0.0230(12) 0.0247(12) -0.0017(10) 0.0005(9) 0.0001(10)
N2 0.0187(12) 0.0266(13) 0.0285(13) -0.0012(10) -0.0002(10) 0.0004(10)
N3 0.0240(12) 0.0219(12) 0.0245(12) -0.0032(10) 0.0014(10) 0.0012(10)
N4 0.0244(13) 0.0256(13) 0.0273(13) -0.0041(10) 0.0022(10) 0.0008(10)
N5 0.0227(12) 0.0223(12) 0.0225(12) -0.0025(10) 0.0020(9) -0.0005(10)
N6 0.0229(12) 0.0247(13) 0.0234(12) 0.0006(10) 0.0048(10) -0.0001(10)
O1 0.0229(10) 0.0216(10) 0.0207(10) -0.0041(8) 0.0053(8) -0.0022(8)
C1 0.0391(19) 0.0357(19) 0.0325(18) 0.0050(15) 0.0022(14) 0.0104(15)
C2 0.0289(16) 0.0243(15) 0.0264(15) 0.0011(12) -0.0046(12) 0.0003(12)
C3 0.0267(16) 0.0341(18) 0.0355(18) 0.0043(13) -0.0072(13) 0.0021(14)
C4 0.0199(14) 0.0273(16) 0.0370(17) -0.0013(12) -0.0032(12) -0.0029(13)
C5 0.0191(15) 0.046(2) 0.049(2) 0.0000(14) -0.0007(14) -0.0016(17)
C6 0.046(2) 0.0254(17) 0.0305(17) 0.0046(14) -0.0010(15) -0.0034(13)
C7 0.0384(18) 0.0210(14) 0.0234(15) -0.0032(13) -0.0034(12) -0.0021(12)
C8 0.048(2) 0.0218(16) 0.0310(17) -0.0099(14) -0.0032(15) 0.0013(13)
C9 0.0359(18) 0.0272(16) 0.0291(16) -0.0121(14) -0.0015(13) 0.0022(13)
C10 0.044(2) 0.042(2) 0.051(2) -0.0161(18) 0.0114(19) 0.0053(19)
C11 0.0297(16) 0.0307(17) 0.0316(17) -0.0065(13) -0.0040(13) -0.0030(13)
C12 0.0288(15) 0.0188(13) 0.0217(14) -0.0005(11) -0.0032(11) 0.0002(11)
C13 0.0404(18) 0.0228(15) 0.0208(14) 0.0020(13) 0.0007(12) -0.0010(11)
C14 0.0353(17) 0.0212(14) 0.0226(14) 0.0042(12) 0.0051(12) 0.0015(11)
C15 0.050(2) 0.037(2) 0.0302(17) 0.0049(17) 0.0179(16) 0.0016(15)
C16 0.0252(15) 0.0328(17) 0.0261(15) -0.0011(13) 0.0027(12) 0.0016(13)
C17 0.0366(19) 0.042(2) 0.0348(19) -0.0111(16) 0.0075(15) 0.0016(16)
C18 0.042(2) 0.069(3) 0.041(2) -0.014(2) 0.0164(18) 0.005(2)
C19 0.042(2) 0.065(3) 0.042(2) -0.001(2) 0.0193(18) 0.004(2)
C20 0.039(2) 0.049(2) 0.0279(17) 0.0034(17) 0.0046(14) -0.0053(16)
C21 0.0296(16) 0.0322(17) 0.0227(15) 0.0043(13) 0.0003(12) -0.0021(12)
C22 0.0260(15) 0.0267(15) 0.0261(15) 0.0035(12) -0.0019(12) -0.0018(12)
C23 0.047(2) 0.0311(18) 0.0280(17) -0.0063(15) -0.0033(15) -0.0064(14)
C24 0.044(2) 0.038(2) 0.070(3) 0.0005(18) 0.014(2) -0.014(2)
Cl2 0.0559(7) 0.0624(7) 0.0594(7) -0.0145(6) 0.0056(5) -0.0200(6)
Cl3 0.0868(10) 0.0707(9) 0.0678(9) -0.0084(8) -0.0188(8) -0.0070(7)
Cl4 0.0887(11) 0.0508(8) 0.1044(12) 0.0061(7) 0.0424(9) 0.0156(7)

loop_
_atom_type_symbol
_atom_type_description
_atom_type_scat_dispersion_real
_atom_type_scat_dispersion_imag
_atom_type_scat_source
C C 0.0033 0.0016 'International Tables Vol C Tables 4.2.6.8 and 6.1.1.4'
H H 0.0000 0.0000 'International Tables Vol C Tables 4.2.6.8 and 6.1.1.4'
B B 0.0013 0.0007 'International Tables Vol C Tables 4.2.6.8 and 6.1.1.4'
N N 0.0061 0.0033 'International Tables Vol C Tables 4.2.6.8 and 6.1.1.4'
O O 0.0106 0.0060 'International Tables Vol C Tables 4.2.6.8 and 6.1.1.4'
Cl Cl 0.1484 0.1585 'International Tables Vol C Tables 4.2.6.8 and 6.1.1.4'
Ir Ir -1.4442 7.9887 'International Tables Vol C Tables 4.2.6.8 and 6.1.1.4'

loop_
_geom_angle_atom_site_label_1
_geom_angle_atom_site_label_2
_geom_angle_atom_site_label_3
_geom_angle
C22 Ir1 N3 98.38(13)
C22 Ir1 N1 93.09(12)
N3 Ir1 N1 89.24(10)
C22 Ir1 O1 82.18(12)
N3 Ir1 O1 177.55(9)
N1 Ir1 O1 93.12(9)
C22 Ir1 N5 174.27(12)
N3 Ir1 N5 87.20(10)
N1 Ir1 N5 85.68(10)
O1 Ir1 N5 92.29(9)
C22 Ir1 Cl1 93.09(10)
N3 Ir1 Cl1 91.03(8)
N1 Ir1 Cl1 173.71(8)
O1 Ir1 Cl1 86.56(6)
N5 Ir1 Cl1 88.06(7)
N4 B1 N6 109.7(3)
N4 B1 N2 108.9(3)
N6 B1 N2 107.8(3)
N4 B1 H0B 110.1
N6 B1 H0B 110.1
N2 B1 H0B 110.1
C2 N1 N2 107.0(3)
C2 N1 Ir1 134.9(2)
N2 N1 Ir1 117.83(19)
C4 N2 N1 109.6(3)
C4 N2 B1 130.4(3)
N1 N2 B1 119.9(3)
C7 N3 N4 108.0(3)
C7 N3 Ir1 134.4(2)
N4 N3 Ir1 117.6(2)
C9 N4 N3 108.7(3)
C9 N4 B1 130.7(3)
N3 N4 B1 120.4(3)
C12 N5 N6 106.9(2)
C12 N5 Ir1 135.0(2)
N6 N5 Ir1 117.95(19)
C14 N6 N5 109.8(3)
C14 N6 B1 131.9(3)
N5 N6 B1 117.7(2)
C16 O1 Ir1 110.2(2)
C2 C1 H1A 109.5
C2 C1 H1B 109.5
H1A C1 H1B 109.5
C2 C1 H1C 109.5
H1A C1 H1C 109.5
H1B C1 H1C 109.5
N1 C2 C3 108.7(3)
N1 C2 C1 124.7(3)
C3 C2 C1 126.5(3)
C4 C3 C2 106.9(3)
C4 C3 H3 126.6
C2 C3 H3 126.6
N2 C4 C3 107.9(3)
N2 C4 C5 123.4(3)
C3 C4 C5 128.7(3)
C4 C5 H5A 109.5
C4 C5 H5B 109.5
H5A C5 H5B 109.5
C4 C5 H5C 109.5
H5A C5 H5C 109.5
H5B C5 H5C 109.5
C7 C6 H6A 109.5
C7 C6 H6B 109.5
H6A C6 H6B 109.5
C7 C6 H6C 109.5
H6A C6 H6C 109.5
H6B C6 H6C 109.5
N3 C7 C8 108.6(3)
N3 C7 C6 125.0(3)
C8 C7 C6 126.3(3)
C9 C8 C7 106.8(3)
C9 C8 H8 126.6
C7 C8 H8 126.6
N4 C9 C8 107.8(3)
N4 C9 C10 122.9(3)
C8 C9 C10 129.2(3)
C9 C10 H10A 109.5
C9 C10 H10B 109.5
H10A C10 H10B 109.5
C9 C10 H10C 109.5
H10A C10 H10C 109.5
H10B C10 H10C 109.5
C12 C11 H11A 109.5
C12 C11 H11B 109.5
H11A C11 H11B 109.5
C12 C11 H11C 109.5
H11A C11 H11C 109.5
H11B C11 H11C 109.5
N5 C12 C13 109.3(3)
N5 C12 C11 123.9(3)
C13 C12 C11 126.9(3)
C14 C13 C12 106.1(3)
C14 C13 H13 127.0
C12 C13 H13 127.0
N6 C14 C13 107.9(3)
N6 C14 C15 123.0(3)
C13 C14 C15 129.1(3)
C14 C15 H15A 109.5
C14 C15 H15B 109.5
H15A C15 H15B 109.5
C14 C15 H15C 109.5
H15A C15 H15C 109.5
H15B C15 H15C 109.5
O1 C16 C21 119.6(3)
O1 C16 C17 120.1(3)
C21 C16 C17 120.2(3)
C18 C17 C16 118.6(4)
C18 C17 H17 120.7
C16 C17 H17 120.7
C17 C18 C19 122.7(4)
C17 C18 H18 118.7
C19 C18 H18 118.7
C20 C19 C18 119.3(4)
C20 C19 H19 120.4
C18 C19 H19 120.4
C19 C20 C21 120.0(4)
C19 C20 H20 120.0
C21 C20 H20 120.0
C16 C21 C20 119.3(3)
C16 C21 C22 113.1(3)
C20 C21 C22 127.3(3)
C21 C22 C23 119.1(3)
C21 C22 Ir1 112.6(2)
C23 C22 Ir1 127.8(3)
C22 C23 H23A 109.5
C22 C23 H23B 109.5
H23A C23 H23B 109.5
C22 C23 H23C 109.5
H23A C23 H23C 109.5
H23B C23 H23C 109.5
Cl3 C24 Cl2 111.8(3)
Cl3 C24 Cl4 108.0(3)
Cl2 C24 Cl4 111.2(3)
Cl3 C24 H24 108.6
Cl2 C24 H24 108.6
Cl4 C24 H24 108.6

loop_
_geom_bond_atom_site_label_1
_geom_bond_atom_site_label_2
_geom_bond_distance
_geom_bond_publ_flag
Ir1 C22 1.937(3) y
Ir1 N3 2.056(3) y
Ir1 N1 2.059(3) y
Ir1 O1 2.063(2) y
Ir1 N5 2.155(3) y
Ir1 Cl1 2.3500(8) y
B1 N4 1.529(5) ?
B1 N6 1.538(5) ?
B1 N2 1.549(5) ?
B1 H0B 1.0000 ?
N1 C2 1.350(4) ?
N1 N2 1.376(4) ?
N2 C4 1.346(4) ?
N3 C7 1.336(4) ?
N3 N4 1.380(4) ?
N4 C9 1.356(4) ?
N5 C12 1.337(4) ?
N5 N6 1.372(3) ?
N6 C14 1.348(4) ?
O1 C16 1.303(4) ?
C1 C2 1.492(5) ?
C1 H1A 0.9800 ?
C1 H1B 0.9800 ?
C1 H1C 0.9800 ?
C2 C3 1.393(5) ?
C3 C4 1.374(5) ?
C3 H3 0.9500 ?
C4 C5 1.503(5) ?
C5 H5A 0.9800 ?
C5 H5B 0.9800 ?
C5 H5C 0.9800 ?
C6 C7 1.494(5) ?
C6 H6A 0.9800 ?
C6 H6B 0.9800 ?
C6 H6C 0.9800 ?
C7 C8 1.397(5) ?
C8 C9 1.377(6) ?
C8 H8 0.9500 ?
C9 C10 1.500(5) ?
C10 H10A 0.9800 ?
C10 H10B 0.9800 ?
C10 H10C 0.9800 ?
C11 C12 1.492(5) ?
C11 H11A 0.9800 ?
C11 H11B 0.9800 ?
C11 H11C 0.9800 ?
C12 C13 1.405(4) ?
C13 C14 1.373(5) ?
C13 H13 0.9500 ?
C14 C15 1.490(5) ?
C15 H15A 0.9800 ?
C15 H15B 0.9800 ?
C15 H15C 0.9800 ?
C16 C21 1.418(5) ?
C16 C17 1.419(5) ?
C17 C18 1.366(5) ?
C17 H17 0.9500 ?
C18 C19 1.414(7) ?
C18 H18 0.9500 ?
C19 C20 1.383(6) ?
C19 H19 0.9500 ?
C20 C21 1.425(5) ?
C20 H20 0.9500 ?
C21 C22 1.435(5) ?
C22 C23 1.494(5) ?
C23 H23A 0.9800 ?
C23 H23B 0.9800 ?
C23 H23C 0.9800 ?
C24 Cl3 1.716(6) ?
C24 Cl2 1.732(5) ?
C24 Cl4 1.765(5) ?
C24 H24 1.0000 ?

loop_
_geom_hbond_atom_site_label_D
_geom_hbond_atom_site_label_H
_geom_hbond_atom_site_label_A
_geom_hbond_site_symmetry_A
_geom_hbond_distance_DH
_geom_hbond_distance_HA
_geom_hbond_distance_DA
_geom_hbond_angle_DHA
C24 H24 Cl1 . 1.00 2.55 3.488(5) 155.6
C11 H11A O1 . 0.98 2.37 3.230(4) 145.7
C11 H11C Cl3 4_565 0.98 2.65 3.609(4) 166.0

loop_
_geom_torsion_atom_site_label_1
_geom_torsion_atom_site_label_2
_geom_torsion_atom_site_label_3
_geom_torsion_atom_site_label_4
_geom_torsion
C22 Ir1 N1 C2 45.2(3)
N3 Ir1 N1 C2 143.5(3)
O1 Ir1 N1 C2 -37.2(3)
N5 Ir1 N1 C2 -129.2(3)
C22 Ir1 N1 N2 -142.2(2)
N3 Ir1 N1 N2 -43.9(2)
O1 Ir1 N1 N2 135.5(2)
N5 Ir1 N1 N2 43.4(2)
C2 N1 N2 C4 0.6(3)
Ir1 N1 N2 C4 -173.9(2)
C2 N1 N2 B1 176.9(3)
Ir1 N1 N2 B1 2.4(4)
N4 B1 N2 C4 -129.0(3)
N6 B1 N2 C4 111.9(4)
N4 B1 N2 N1 55.6(4)
N6 B1 N2 N1 -63.4(4)
C22 Ir1 N3 C7 -48.8(3)
N1 Ir1 N3 C7 -141.8(3)
N5 Ir1 N3 C7 132.5(3)
Cl1 Ir1 N3 C7 44.5(3)
C22 Ir1 N3 N4 133.7(2)
N1 Ir1 N3 N4 40.7(2)
N5 Ir1 N3 N4 -45.0(2)
Cl1 Ir1 N3 N4 -133.0(2)
C7 N3 N4 C9 0.8(4)
Ir1 N3 N4 C9 178.9(2)
C7 N3 N4 B1 -174.2(3)
Ir1 N3 N4 B1 4.0(4)
N6 B1 N4 C9 -115.4(4)
N2 B1 N4 C9 126.7(3)
N6 B1 N4 N3 58.3(4)
N2 B1 N4 N3 -59.6(4)
N3 Ir1 N5 C12 -143.5(3)
N1 Ir1 N5 C12 127.0(3)
O1 Ir1 N5 C12 34.1(3)
Cl1 Ir1 N5 C12 -52.4(3)
N3 Ir1 N5 N6 41.6(2)
N1 Ir1 N5 N6 -47.8(2)
O1 Ir1 N5 N6 -140.8(2)
Cl1 Ir1 N5 N6 132.8(2)
C12 N5 N6 C14 0.0(3)
Ir1 N5 N6 C14 176.2(2)
C12 N5 N6 B1 -172.3(3)
Ir1 N5 N6 B1 3.9(3)
N4 B1 N6 C14 128.6(3)
N2 B1 N6 C14 -112.9(4)
N4 B1 N6 N5 -61.1(4)
N2 B1 N6 N5 57.4(4)
C22 Ir1 O1 C16 13.0(2)
N1 Ir1 O1 C16 105.7(2)
N5 Ir1 O1 C16 -168.5(2)
Cl1 Ir1 O1 C16 -80.6(2)
N2 N1 C2 C3 -0.4(4)
Ir1 N1 C2 C3 172.8(2)
N2 N1 C2 C1 -179.9(3)
Ir1 N1 C2 C1 -6.7(5)
N1 C2 C3 C4 0.1(4)
C1 C2 C3 C4 179.5(3)
N1 N2 C4 C3 -0.6(4)
B1 N2 C4 C3 -176.4(3)
N1 N2 C4 C5 179.9(3)
B1 N2 C4 C5 4.2(5)
C2 C3 C4 N2 0.3(4)
C2 C3 C4 C5 179.7(3)
N4 N3 C7 C8 -0.4(4)
Ir1 N3 C7 C8 -178.1(2)
N4 N3 C7 C6 178.2(3)
Ir1 N3 C7 C6 0.5(5)
N3 C7 C8 C9 -0.1(4)
C6 C7 C8 C9 -178.7(3)
N3 N4 C9 C8 -0.8(4)
B1 N4 C9 C8 173.4(3)
N3 N4 C9 C10 -178.9(3)
B1 N4 C9 C10 -4.6(6)
C7 C8 C9 N4 0.6(4)
C7 C8 C9 C10 178.4(4)
N6 N5 C12 C13 0.1(3)
Ir1 N5 C12 C13 -175.2(2)
N6 N5 C12 C11 179.6(3)
Ir1 N5 C12 C11 4.4(5)
N5 C12 C13 C14 -0.1(4)
C11 C12 C13 C14 -179.6(3)
N5 N6 C14 C13 -0.1(4)
B1 N6 C14 C13 170.8(3)
N5 N6 C14 C15 178.1(3)
B1 N6 C14 C15 -11.1(5)
C12 C13 C14 N6 0.1(4)
C12 C13 C14 C15 -177.9(3)
Ir1 O1 C16 C21 -10.4(4)
Ir1 O1 C16 C17 174.7(3)
O1 C16 C17 C18 175.3(4)
C21 C16 C17 C18 0.4(6)
C16 C17 C18 C19 -1.4(7)
C17 C18 C19 C20 1.1(7)
C18 C19 C20 C21 0.3(7)
O1 C16 C21 C20 -174.0(3)
C17 C16 C21 C20 0.9(5)
O1 C16 C21 C22 0.0(5)
C17 C16 C21 C22 174.8(3)
C19 C20 C21 C16 -1.2(6)
C19 C20 C21 C22 -174.2(4)
C16 C21 C22 C23 -161.3(3)
C20 C21 C22 C23 12.0(5)
C16 C21 C22 Ir1 11.4(4)
C20 C21 C22 Ir1 -175.3(3)
N3 Ir1 C22 C21 164.6(2)
N1 Ir1 C22 C21 -105.8(2)
O1 Ir1 C22 C21 -13.0(2)
Cl1 Ir1 C22 C21 73.1(2)
N3 Ir1 C22 C23 -23.6(3)
N1 Ir1 C22 C23 66.1(3)
O1 Ir1 C22 C23 158.9(3)
Cl1 Ir1 C22 C23 -115.1(3)
